data_4310247
loop_
_publ_author_name
'Elena Mas-Marz\'a'
'Mercedes Sana\'u'
'Eduardo Peris'

_publ_section_title
;
Coordination Versatility of Pyridine-Functionalized N-Heterocyclic
Carbenes: A Detailed Study of the Different Activation Procedures.
Characterization of New Rh and Ir Compounds and Study of Their Catalytic
Activity
;
_journal_name_full 'Inorganic Chemistry'
_journal_page_first 9961
_journal_page_last 9967
_journal_paper_doi 10.1021/ic051272b
_journal_volume 44
_journal_year 2005
_chemical_formula_sum 'C26 H34 Cl2 F6 N6 P Rh'
_chemical_formula_weight 749.37
_chemical_name_systematic
; 
 ? 
;
_space_group_IT_number 14
_symmetry_cell_setting monoclinic
_symmetry_space_group_name_Hall '-P 2yn'
_symmetry_space_group_name_H-M 'P 1 21/n 1'
_atom_sites_solution_hydrogens geom
_atom_sites_solution_primary direct
_atom_sites_solution_secondary difmap
_audit_creation_method SHELXL-97
_cell_angle_alpha 90.00
_cell_angle_beta 91.7260(10)
_cell_angle_gamma 90.00
_cell_formula_units_Z 4
_cell_length_a 9.3390(4)
_cell_length_b 16.2845(7)
_cell_length_c 20.8177(9)
_cell_measurement_temperature 293(2)
_cell_volume 3164.5(2)
_computing_structure_refinement 'SHELXL-97 (Sheldrick, 1997)'
_computing_structure_solution 'SHELXS-97 (Sheldrick, 1990)'
_diffrn_ambient_temperature 293(2)
_diffrn_measured_fraction_theta_full 0.981
_diffrn_measured_fraction_theta_max 0.981
_diffrn_radiation_monochromator graphite
_diffrn_radiation_source 'fine-focus sealed tube'
_diffrn_radiation_type MoK\a
_diffrn_radiation_wavelength 0.71073
_diffrn_reflns_av_R_equivalents 0.0585
_diffrn_reflns_av_sigmaI/netI 0.0874
_diffrn_reflns_limit_h_max 12
_diffrn_reflns_limit_h_min -13
_diffrn_reflns_limit_k_max 22
_diffrn_reflns_limit_k_min -16
_diffrn_reflns_limit_l_max 29
_diffrn_reflns_limit_l_min -27
_diffrn_reflns_number 26190
_diffrn_reflns_theta_full 30.60
_diffrn_reflns_theta_max 30.60
_diffrn_reflns_theta_min 1.59
_exptl_absorpt_coefficient_mu 0.822
_exptl_crystal_density_diffrn 1.573
_exptl_crystal_density_method 'not measured'
_exptl_crystal_F_000 1520
_refine_diff_density_max 2.436
_refine_diff_density_min -1.235
_refine_diff_density_rms 0.162
_refine_ls_extinction_coef 0.0009(7)
_refine_ls_extinction_expression Fc^*^=kFc[1+0.001xFc^2^\l^3^/sin(2\q)]^-1/4^
_refine_ls_extinction_method SHELXL
_refine_ls_goodness_of_fit_ref 1.013
_refine_ls_hydrogen_treatment mixed
_refine_ls_matrix_type full
_refine_ls_number_parameters 382
_refine_ls_number_reflns 9562
_refine_ls_number_restraints 0
_refine_ls_restrained_S_all 1.013
_refine_ls_R_factor_all 0.1642
_refine_ls_R_factor_gt 0.0855
_refine_ls_shift/su_max 0.028
_refine_ls_shift/su_mean 0.001
_refine_ls_structure_factor_coef Fsqd
_refine_ls_weighting_details 'calc w=1/[\s^2^(Fo^2^)+(0.1908P)^2^+0.0000P] where P=(Fo^2^+2Fc^2^)/3'
_refine_ls_weighting_scheme calc
_refine_ls_wR_factor_gt 0.2520
_refine_ls_wR_factor_ref 0.3085
_reflns_number_gt 4877
_reflns_number_total 9562
_reflns_threshold_expression >2sigma(I)
_cod_data_source_file ic051272bsi20050728_115241.cif
_cod_data_source_block str712m
_cod_depositor_comments
;
The following automatic conversions were performed:
'_symmetry_cell_setting' value 'Monoclinic' changed to 'monoclinic'
according to '/home/saulius/struct/CIF-dictionaries/cif_core.dic'
dictionary named 'cif_core.dic' version 2.4.1 from 2010-06-29.

Automatic conversion script
Id: cif_fix_enum 1527 2010-12-29 10:47:43Z saulius 
;
_cod_database_code 4310247

loop_
_symmetry_equiv_pos_as_xyz
'x, y, z'
'-x+1/2, y+1/2, -z+1/2'
'-x, -y, -z'
'x-1/2, -y-1/2, z-1/2'

loop_
_atom_site_label
_atom_site_type_symbol
_atom_site_fract_x
_atom_site_fract_y
_atom_site_fract_z
_atom_site_U_iso_or_equiv
_atom_site_adp_type
_atom_site_occupancy
_atom_site_symmetry_multiplicity
_atom_site_calc_flag
_atom_site_refinement_flags
_atom_site_disorder_assembly
_atom_site_disorder_group
Rh1 Rh 0.25316(5) 0.63424(3) 0.63889(3) 0.0439(2) Uani 1 1 d . . .
Cl1 Cl 0.38777(18) 0.71003(9) 0.71964(8) 0.0472(4) Uani 1 1 d . . .
C01 C 0.0776(8) 0.6600(4) 0.6861(4) 0.0523(16) Uani 1 1 d . . .
N1 N 0.4432(6) 0.6109(4) 0.5846(3) 0.0568(15) Uani 1 1 d . . .
P1 P 0.7829(4) 0.4538(2) 0.86197(13) 0.0901(9) Uani 1 1 d . . .
C1 C -0.1739(14) 0.2792(6) 0.6068(5) 0.104(4) Uani 1 1 d . . .
H1A H -0.1272 0.2792 0.5664 0.157 Uiso 1 1 calc R . .
H1B H -0.2755 0.2746 0.5995 0.157 Uiso 1 1 calc R . .
H1C H -0.1402 0.2335 0.6322 0.157 Uiso 1 1 calc R . .
F1 F 0.7884(12) 0.3919(11) 0.9165(6) 0.288(10) Uani 1 1 d . . .
Cl2 Cl 0.11557(14) 0.56433(9) 0.55448(7) 0.0367(3) Uani 1 1 d . . .
N2 N 0.2220(6) 0.7506(3) 0.5926(3) 0.0502(13) Uani 1 1 d . . .
C02 C 0.2968(8) 0.5263(4) 0.6805(3) 0.0518(16) Uani 1 1 d . . .
C2 C -0.1393(11) 0.3605(5) 0.6431(6) 0.080(3) Uani 1 1 d . . .
H2A H -0.1843 0.4061 0.6203 0.096 Uiso 1 1 calc R . .
H2B H -0.1779 0.3582 0.6858 0.096 Uiso 1 1 calc R . .
F2 F 0.7804(12) 0.5005(7) 0.7978(6) 0.199(5) Uani 1 1 d . . .
N3 N -0.0352(6) 0.7020(4) 0.6584(3) 0.0591(16) Uani 1 1 d . . .
C3 C 0.0212(9) 0.3743(4) 0.6483(4) 0.0619(19) Uani 1 1 d . . .
H3A H 0.0580 0.3815 0.6056 0.074 Uiso 1 1 calc R . .
H3B H 0.0667 0.3262 0.6673 0.074 Uiso 1 1 calc R . .
F3 F 0.8782(18) 0.5179(12) 0.8915(7) 0.297(10) Uani 1 1 d . . .
C4 C 0.0592(9) 0.4495(5) 0.6891(4) 0.066(2) Uani 1 1 d . . .
H4A H 0.0177 0.4980 0.6690 0.079 Uiso 1 1 calc R . .
H4B H 0.0186 0.4435 0.7311 0.079 Uiso 1 1 calc R . .
N4 N 0.0342(7) 0.6446(4) 0.7464(3) 0.0599(16) Uani 1 1 d . . .
F4 F 0.6784(17) 0.3953(7) 0.8289(7) 0.254(8) Uani 1 1 d . . .
N5 N 0.2158(7) 0.4601(4) 0.6965(3) 0.0586(15) Uani 1 1 d . . .
C5 C 0.3034(10) 0.4004(5) 0.7235(5) 0.081(3) Uani 1 1 d . . .
H5 H 0.2737 0.3505 0.7403 0.097 Uiso 1 1 calc R . .
F5 F 0.6503(12) 0.4864(12) 0.8791(9) 0.299(10) Uani 1 1 d . . .
N6 N 0.4341(7) 0.5029(4) 0.6926(4) 0.0657(18) Uani 1 1 d . . .
C6 C 0.4355(11) 0.4264(6) 0.7212(6) 0.087(3) Uani 1 1 d . . .
H6 H 0.5164 0.3982 0.7362 0.104 Uiso 1 1 calc R . .
F6 F 0.9283(17) 0.4202(11) 0.8445(5) 0.264(8) Uani 1 1 d . . .
C7 C 0.5615(9) 0.5515(6) 0.6790(6) 0.081(3) Uani 1 1 d . . .
H7A H 0.6465 0.5191 0.6888 0.097 Uiso 1 1 calc R . .
H7B H 0.5643 0.5996 0.7065 0.097 Uiso 1 1 calc R . .
C8 C 0.5621(8) 0.5781(5) 0.6098(5) 0.069(2) Uani 1 1 d . . .
C9 C 0.6841(10) 0.5679(6) 0.5766(7) 0.091(3) Uani 1 1 d . . .
H9 H 0.7672 0.5467 0.5959 0.110 Uiso 1 1 calc R . .
C10 C 0.6781(13) 0.5908(7) 0.5129(10) 0.132(6) Uani 1 1 d . . .
H10 H 0.7609 0.5854 0.4896 0.159 Uiso 1 1 calc R . .
C11 C 0.5581(13) 0.6210(8) 0.4818(6) 0.102(4) Uani 1 1 d . . .
H11 H 0.5541 0.6342 0.4383 0.123 Uiso 1 1 calc R . .
C12 C 0.4423(10) 0.6299(5) 0.5222(5) 0.073(3) Uani 1 1 d . . .
H12 H 0.3576 0.6508 0.5042 0.088 Uiso 1 1 calc R . .
C13 C 0.3402(9) 0.7959(5) 0.5789(4) 0.063(2) Uani 1 1 d . . .
H13 H 0.4298 0.7769 0.5928 0.075 Uiso 1 1 calc R . .
C14 C 0.3319(11) 0.8676(5) 0.5459(5) 0.081(3) Uani 1 1 d . . .
H14 H 0.4147 0.8953 0.5350 0.097 Uiso 1 1 calc R . .
C15 C 0.1990(13) 0.8987(6) 0.5288(6) 0.096(3) Uani 1 1 d . . .
H15 H 0.1914 0.9480 0.5064 0.115 Uiso 1 1 calc R . .
C16 C 0.0770(11) 0.8565(6) 0.5450(5) 0.082(3) Uani 1 1 d . . .
H16 H -0.0133 0.8776 0.5346 0.098 Uiso 1 1 calc R . .
C17 C 0.0913(8) 0.7817(5) 0.5773(4) 0.0595(18) Uani 1 1 d . . .
C18 C -0.0395(8) 0.7343(5) 0.5930(4) 0.0625(19) Uani 1 1 d . . .
H18A H -0.1226 0.7697 0.5874 0.075 Uiso 1 1 calc R . .
H18B H -0.0506 0.6890 0.5630 0.075 Uiso 1 1 calc R . .
C19 C -0.1440(10) 0.7108(6) 0.7009(5) 0.074(2) Uani 1 1 d . . .
H19 H -0.2318 0.7363 0.6926 0.089 Uiso 1 1 calc R . .
C20 C -0.1018(10) 0.6774(6) 0.7546(5) 0.076(3) Uani 1 1 d . . .
H20 H -0.1534 0.6756 0.7921 0.091 Uiso 1 1 calc R . .
C21 C 0.1202(10) 0.6086(5) 0.7984(4) 0.068(2) Uani 1 1 d . . .
H21A H 0.2152 0.5966 0.7833 0.082 Uiso 1 1 calc R . .
H21B H 0.0770 0.5573 0.8114 0.082 Uiso 1 1 calc R . .
C22 C 0.1319(16) 0.6658(7) 0.8554(5) 0.108(4) Uani 1 1 d . . .
H22A H 0.1793 0.7161 0.8429 0.130 Uiso 1 1 calc R . .
H22B H 0.0367 0.6799 0.8692 0.130 Uiso 1 1 calc R . .
C23 C 0.212(2) 0.6277(10) 0.9085(9) 0.166(8) Uani 1 1 d . . .
H23A H 0.1678 0.5752 0.9171 0.199 Uiso 1 1 calc R . .
H23B H 0.2001 0.6617 0.9462 0.199 Uiso 1 1 calc R . .
C24 C 0.372(3) 0.6124(18) 0.9026(15) 0.263(15) Uani 1 1 d . . .
H24A H 0.3865 0.5620 0.8799 0.394 Uiso 1 1 calc R . .
H24B H 0.4163 0.6088 0.9447 0.394 Uiso 1 1 calc R . .
H24C H 0.4139 0.6569 0.8795 0.394 Uiso 1 1 calc R . .

loop_
_atom_site_aniso_label
_atom_site_aniso_U_11
_atom_site_aniso_U_22
_atom_site_aniso_U_33
_atom_site_aniso_U_23
_atom_site_aniso_U_13
_atom_site_aniso_U_12
Rh1 0.0421(3) 0.0391(3) 0.0505(4) -0.0028(2) 0.0015(2) -0.00013(19)
Cl1 0.0575(9) 0.0366(7) 0.0469(9) -0.0062(6) -0.0069(7) -0.0072(6)
C01 0.060(4) 0.040(3) 0.057(4) -0.003(3) 0.006(3) -0.004(3)
N1 0.043(3) 0.055(3) 0.073(4) -0.007(3) 0.007(3) 0.001(3)
P1 0.099(2) 0.104(2) 0.0675(17) -0.0043(14) 0.0130(14) -0.0301(17)
C1 0.142(10) 0.074(7) 0.095(8) -0.002(5) -0.026(7) -0.037(7)
F1 0.160(10) 0.48(2) 0.213(12) 0.230(15) -0.073(9) -0.140(13)
Cl2 0.0332(6) 0.0378(7) 0.0391(7) -0.0105(5) 0.0014(5) -0.0018(5)
N2 0.052(3) 0.045(3) 0.054(3) 0.005(2) 0.010(3) 0.005(2)
C02 0.059(4) 0.044(4) 0.053(4) -0.004(3) -0.009(3) 0.006(3)
C2 0.075(6) 0.063(6) 0.102(8) -0.006(5) -0.001(5) -0.014(4)
F2 0.190(9) 0.210(11) 0.196(10) 0.102(9) -0.030(8) -0.063(8)
N3 0.049(3) 0.054(4) 0.075(4) 0.006(3) 0.008(3) 0.013(3)
C3 0.070(5) 0.048(4) 0.067(5) -0.001(3) 0.005(4) -0.005(3)
F3 0.287(16) 0.38(2) 0.226(14) -0.079(15) 0.044(13) -0.233(16)
C4 0.068(5) 0.047(4) 0.083(6) -0.010(4) 0.013(4) -0.014(4)
N4 0.069(4) 0.055(4) 0.057(4) 0.001(3) 0.019(3) -0.003(3)
F4 0.364(18) 0.141(8) 0.244(13) 0.075(8) -0.205(13) -0.114(10)
N5 0.065(4) 0.043(3) 0.067(4) 0.003(3) -0.006(3) -0.009(3)
C5 0.085(6) 0.050(5) 0.106(7) 0.020(5) -0.023(5) -0.008(4)
F5 0.114(8) 0.40(2) 0.39(2) -0.13(2) 0.080(12) -0.010(12)
N6 0.055(4) 0.053(4) 0.088(5) 0.007(3) -0.020(3) 0.002(3)
C6 0.083(6) 0.056(5) 0.118(8) 0.019(5) -0.031(6) 0.003(4)
F6 0.295(15) 0.374(18) 0.124(8) 0.049(10) 0.060(9) 0.219(14)
C7 0.052(5) 0.062(5) 0.128(9) 0.001(5) -0.022(5) -0.001(4)
C8 0.046(4) 0.042(4) 0.119(8) -0.012(4) 0.009(4) 0.000(3)
C9 0.055(5) 0.075(6) 0.144(11) -0.001(7) 0.018(6) -0.005(5)
C10 0.085(8) 0.070(7) 0.247(19) -0.038(9) 0.088(11) 0.000(6)
C11 0.088(8) 0.126(10) 0.094(8) -0.030(7) 0.034(7) 0.001(7)
C12 0.058(5) 0.074(6) 0.090(7) -0.003(5) 0.024(5) 0.001(4)
C13 0.058(4) 0.059(5) 0.071(5) 0.004(4) 0.010(4) -0.007(4)
C14 0.076(6) 0.061(5) 0.105(8) 0.020(5) 0.010(5) -0.008(4)
C15 0.123(9) 0.067(6) 0.100(8) 0.024(6) 0.028(7) -0.005(6)
C16 0.084(6) 0.074(6) 0.088(7) 0.032(5) 0.004(5) 0.019(5)
C17 0.061(4) 0.062(5) 0.055(4) 0.009(3) -0.002(4) 0.005(4)
C18 0.052(4) 0.066(5) 0.070(5) 0.012(4) -0.001(4) 0.008(4)
C19 0.066(5) 0.068(5) 0.089(7) 0.007(5) 0.026(5) 0.006(4)
C20 0.074(6) 0.070(6) 0.087(7) 0.005(5) 0.032(5) 0.008(4)
C21 0.091(6) 0.059(5) 0.054(5) 0.007(4) 0.008(4) -0.010(4)
C22 0.170(12) 0.096(8) 0.057(6) -0.001(5) -0.010(7) -0.041(8)
C23 0.24(2) 0.122(14) 0.131(15) 0.011(10) -0.052(15) 0.027(14)
C24 0.22(3) 0.26(3) 0.31(4) 0.00(3) 0.06(3) -0.09(3)

loop_
_atom_type_symbol
_atom_type_description
_atom_type_scat_dispersion_real
_atom_type_scat_dispersion_imag
_atom_type_scat_source
C C 0.0033 0.0016 'International Tables Vol C Tables 4.2.6.8 and 6.1.1.4'
H H 0.0000 0.0000 'International Tables Vol C Tables 4.2.6.8 and 6.1.1.4'
Cl Cl 0.1484 0.1585 'International Tables Vol C Tables 4.2.6.8 and 6.1.1.4'
F F 0.0171 0.0103 'International Tables Vol C Tables 4.2.6.8 and 6.1.1.4'
P P 0.1023 0.0942 'International Tables Vol C Tables 4.2.6.8 and 6.1.1.4'
Rh Rh -1.1178 0.9187 'International Tables Vol C Tables 4.2.6.8 and 6.1.1.4'
N N 0.0061 0.0033 'International Tables Vol C Tables 4.2.6.8 and 6.1.1.4'

loop_
_geom_angle_atom_site_label_1
_geom_angle_atom_site_label_2
_geom_angle_atom_site_label_3
_geom_angle
_geom_angle_site_symmetry_1
_geom_angle_site_symmetry_3
_geom_angle_publ_flag
C01 Rh1 C02 97.6(3) . . ?
C01 Rh1 N2 86.2(3) . . ?
C02 Rh1 N2 176.0(3) . . ?
C01 Rh1 N1 177.4(3) . . ?
C02 Rh1 N1 85.0(3) . . ?
N2 Rh1 N1 91.3(2) . . ?
C01 Rh1 Cl1 88.1(2) . . ?
C02 Rh1 Cl1 93.0(2) . . ?
N2 Rh1 Cl1 85.52(17) . . ?
N1 Rh1 Cl1 92.04(18) . . ?
C01 Rh1 Cl2 91.8(2) . . ?
C02 Rh1 Cl2 89.9(2) . . ?
N2 Rh1 Cl2 91.56(17) . . ?
N1 Rh1 Cl2 87.94(18) . . ?
Cl1 Rh1 Cl2 177.08(6) . . ?
N4 C01 N3 103.6(6) . . ?
N4 C01 Rh1 134.2(6) . . ?
N3 C01 Rh1 122.3(5) . . ?
C8 N1 C12 117.4(7) . . ?
C8 N1 Rh1 123.6(6) . . ?
C12 N1 Rh1 119.1(5) . . ?
F5 P1 F3 98.6(11) . . ?
F5 P1 F4 78.0(9) . . ?
F3 P1 F4 174.6(10) . . ?
F5 P1 F6 178.5(11) . . ?
F3 P1 F6 79.9(10) . . ?
F4 P1 F6 103.5(11) . . ?
F5 P1 F1 94.1(9) . . ?
F3 P1 F1 98.7(9) . . ?
F4 P1 F1 85.9(6) . . ?
F6 P1 F1 86.0(8) . . ?
F5 P1 F2 92.5(10) . . ?
F3 P1 F2 90.3(7) . . ?
F4 P1 F2 85.6(6) . . ?
F6 P1 F2 87.7(6) . . ?
F1 P1 F2 168.0(9) . . ?
C17 N2 C13 118.6(6) . . ?
C17 N2 Rh1 123.2(5) . . ?
C13 N2 Rh1 118.2(5) . . ?
N6 C02 N5 105.1(6) . . ?
N6 C02 Rh1 120.6(5) . . ?
N5 C02 Rh1 134.0(5) . . ?
C3 C2 C1 110.5(9) . . ?
C01 N3 C19 110.8(7) . . ?
C01 N3 C18 124.9(6) . . ?
C19 N3 C18 124.3(7) . . ?
C2 C3 C4 111.8(7) . . ?
N5 C4 C3 111.5(6) . . ?
C01 N4 C20 110.0(7) . . ?
C01 N4 C21 126.2(7) . . ?
C20 N4 C21 123.4(7) . . ?
C02 N5 C5 109.3(7) . . ?
C02 N5 C4 128.5(6) . . ?
C5 N5 C4 122.2(7) . . ?
C6 C5 N5 107.7(8) . . ?
C02 N6 C6 109.3(7) . . ?
C02 N6 C7 125.6(7) . . ?
C6 N6 C7 125.1(7) . . ?
C5 C6 N6 108.2(8) . . ?
N6 C7 C8 111.6(7) . . ?
N1 C8 C9 123.5(11) . . ?
N1 C8 C7 117.9(7) . . ?
C9 C8 C7 118.6(10) . . ?
C8 C9 C10 116.5(11) . . ?
C11 C10 C9 124.3(10) . . ?
C10 C11 C12 112.9(12) . . ?
N1 C12 C11 125.4(10) . . ?
C14 C13 N2 122.5(8) . . ?
C13 C14 C15 119.0(9) . . ?
C14 C15 C16 119.8(9) . . ?
C15 C16 C17 119.0(9) . . ?
N2 C17 C16 120.9(8) . . ?
N2 C17 C18 119.8(7) . . ?
C16 C17 C18 119.3(7) . . ?
N3 C18 C17 113.0(7) . . ?
C20 C19 N3 107.5(8) . . ?
C19 C20 N4 108.1(8) . . ?
N4 C21 C22 111.2(8) . . ?
C23 C22 C21 111.0(12) . . ?
C22 C23 C24 120(2) . . ?

loop_
_geom_bond_atom_site_label_1
_geom_bond_atom_site_label_2
_geom_bond_distance
_geom_bond_site_symmetry_2
_geom_bond_publ_flag
Rh1 C01 1.981(7) . ?
Rh1 C02 1.996(7) . ?
Rh1 N2 2.142(6) . ?
Rh1 N1 2.166(6) . ?
Rh1 Cl1 2.4087(16) . ?
Rh1 Cl2 2.4289(14) . ?
C01 N4 1.354(9) . ?
C01 N3 1.370(10) . ?
N1 C8 1.326(10) . ?
N1 C12 1.334(12) . ?
P1 F5 1.404(11) . ?
P1 F3 1.493(12) . ?
P1 F4 1.515(10) . ?
P1 F6 1.518(11) . ?
P1 F1 1.517(10) . ?
P1 F2 1.536(10) . ?
C1 C2 1.554(13) . ?
N2 C17 1.350(9) . ?
N2 C13 1.365(9) . ?
C02 N6 1.355(9) . ?
C02 N5 1.363(9) . ?
C2 C3 1.516(13) . ?
N3 C19 1.375(10) . ?
N3 C18 1.460(10) . ?
C3 C4 1.526(10) . ?
C4 N5 1.476(10) . ?
N4 C20 1.393(11) . ?
N4 C21 1.451(12) . ?
N5 C5 1.380(11) . ?
C5 C6 1.307(13) . ?
N6 C6 1.381(11) . ?
N6 C7 1.463(11) . ?
C7 C8 1.504(14) . ?
C8 C9 1.362(13) . ?
C9 C10 1.38(2) . ?
C10 C11 1.369(19) . ?
C11 C12 1.399(12) . ?
C13 C14 1.355(11) . ?
C14 C15 1.378(15) . ?
C15 C16 1.381(14) . ?
C16 C17 1.396(11) . ?
C17 C18 1.489(11) . ?
C19 C20 1.293(13) . ?
C21 C22 1.510(13) . ?
C22 C23 1.458(19) . ?
C23 C24 1.52(3) . ?
